data_4119875
loop_
_publ_author_name
'Chaosheng Luo'
'Yong Huang'

_publ_section_title
;
 A Highly Diastereo- and Enantioselective Synthesis of
 Tetrahydroquinolines: Quaternary Stereogenic Center Inversion and
 Functionalization
;
_journal_name_full 'Journal of the American Chemical Society'
_journal_page_first 8193
_journal_page_last 8196
_journal_paper_doi 10.1021/ja4040945
_journal_volume 135
_journal_year 2013
_chemical_absolute_configuration ad
_chemical_formula_moiety 'C20 H20 Br2 N2 O4'
_chemical_formula_sum 'C20 H20 Br2 N2 O4'
_chemical_formula_weight 512.20
_chemical_name_systematic
; 
 ? 
;
_space_group_IT_number 4
_symmetry_cell_setting monoclinic
_symmetry_space_group_name_Hall 'P 2yb'
_symmetry_space_group_name_H-M 'P 1 21 1'
_atom_sites_solution_hydrogens geom
_atom_sites_solution_primary direct
_atom_sites_solution_secondary difmap
_audit_creation_method SHELXL-97
_cell_angle_alpha 90.00
_cell_angle_beta 112.876(8)
_cell_angle_gamma 90.00
_cell_formula_units_Z 2
_cell_length_a 11.1217(4)
_cell_length_b 8.7843(4)
_cell_length_c 11.5453(8)
_cell_measurement_reflns_used 4877
_cell_measurement_temperature 297(2)
_cell_measurement_theta_max 68.10
_cell_measurement_theta_min 6.50
_cell_volume 1039.22(11)
_computing_cell_refinement 'CrystalClear-SM Auto 2.0 r4'
_computing_data_collection 'CrystalClear-SM Auto 2.0 r4 (Rigaku, 2009)'
_computing_data_reduction 'CrystalClear-SM Auto 2.0 r4'
_computing_molecular_graphics 'CrystalStructure 4.0'
_computing_publication_material 'CrystalStructure 4.0 (Rigaku, 2009)'
_computing_structure_refinement 'SHELXL97 (Sheldrick, 1997)'
_computing_structure_solution 'SHELXS97 (Sheldrick, 1997)'
_diffrn_ambient_temperature 297(2)
_diffrn_measured_fraction_theta_full 0.985
_diffrn_measured_fraction_theta_max 0.985
_diffrn_measurement_device_type 'Rigaku Saturn944+ CCD'
_diffrn_measurement_method \w
_diffrn_radiation_monochromator graphite
_diffrn_radiation_source 'fine-focus sealed tube'
_diffrn_radiation_type CuK\a
_diffrn_radiation_wavelength 1.54187
_diffrn_reflns_av_R_equivalents 0.0333
_diffrn_reflns_av_sigmaI/netI 0.0423
_diffrn_reflns_limit_h_max 13
_diffrn_reflns_limit_h_min -10
_diffrn_reflns_limit_k_max 9
_diffrn_reflns_limit_k_min -10
_diffrn_reflns_limit_l_max 13
_diffrn_reflns_limit_l_min -13
_diffrn_reflns_number 6859
_diffrn_reflns_theta_full 68.09
_diffrn_reflns_theta_max 68.09
_diffrn_reflns_theta_min 6.54
_exptl_absorpt_coefficient_mu 5.191
_exptl_absorpt_correction_T_max 0.4233
_exptl_absorpt_correction_T_min 0.3050
_exptl_absorpt_correction_type multi-scan
_exptl_absorpt_process_details 'Jacobson, R. (1998) Private communication'
_exptl_crystal_colour colorless
_exptl_crystal_density_diffrn 1.637
_exptl_crystal_description prism
_exptl_crystal_F_000 512
_exptl_crystal_size_max 0.30
_exptl_crystal_size_mid 0.20
_exptl_crystal_size_min 0.20
_refine_diff_density_max 0.536
_refine_diff_density_min -0.767
_refine_diff_density_rms 0.093
_refine_ls_abs_structure_details 'Flack H D (1983), Acta Cryst. A39, 876-881'
_refine_ls_abs_structure_Flack -0.02(3)
_refine_ls_extinction_method none
_refine_ls_goodness_of_fit_ref 1.148
_refine_ls_hydrogen_treatment mixed
_refine_ls_matrix_type full
_refine_ls_number_parameters 261
_refine_ls_number_reflns 3390
_refine_ls_number_restraints 1
_refine_ls_restrained_S_all 1.148
_refine_ls_R_factor_all 0.0391
_refine_ls_R_factor_gt 0.0318
_refine_ls_shift/su_max 0.001
_refine_ls_shift/su_mean 0.000
_refine_ls_structure_factor_coef Fsqd
_refine_ls_weighting_details 'calc w=1/[\s^2^(Fo^2^)+(0.0093P)^2^+2.1398P] where P=(Fo^2^+2Fc^2^)/3'
_refine_ls_weighting_scheme calc
_refine_ls_wR_factor_gt 0.0712
_refine_ls_wR_factor_ref 0.1020
_reflns_number_gt 3176
_reflns_number_total 3390
_reflns_threshold_expression >2sigma(I)
_cod_data_source_file ja4040945_37.cif
_cod_data_source_block shelxl
_cod_original_cell_volume 1039.22(9)
_cod_original_sg_symbol_H-M 'P 21'
_cod_database_code 4119875

loop_
_symmetry_equiv_pos_as_xyz
'x, y, z'
'-x, y+1/2, -z'

loop_
_atom_site_label
_atom_site_type_symbol
_atom_site_fract_x
_atom_site_fract_y
_atom_site_fract_z
_atom_site_U_iso_or_equiv
_atom_site_adp_type
_atom_site_occupancy
_atom_site_symmetry_multiplicity
_atom_site_calc_flag
_atom_site_refinement_flags
Br1 Br 0.56720(7) 0.24407(9) 1.18908(7) 0.0623(2) Uani 1 1 d .
Br2 Br 0.55735(7) -0.31828(9) 0.56874(7) 0.0670(2) Uani 1 1 d .
O6 O 0.9167(4) 0.1477(5) 0.5683(3) 0.0512(11) Uani 1 1 d .
O10 O 0.7958(6) 0.3534(6) 0.5610(5) 0.0729(15) Uani 1 1 d .
O15 O 1.2195(5) 0.0961(6) 0.7358(4) 0.0595(12) Uani 1 1 d .
O27 O 1.1514(5) 0.3377(6) 0.7323(5) 0.0642(13) Uani 1 1 d .
N12 N 0.7334(5) 0.2519(7) 0.7459(4) 0.0461(11) Uani 1 1 d .
H1 H 0.703(5) 0.326(7) 0.689(5) 0.030(14) Uiso 1 1 d .
N16 N 1.0759(5) -0.0086(6) 0.8586(5) 0.0442(12) Uani 1 1 d .
C3 C 0.6984(5) 0.2436(7) 0.8487(5) 0.0383(11) Uani 1 1 d .
C4 C 0.7196(6) -0.2202(8) 0.6575(5) 0.0459(15) Uani 1 1 d .
C5 C 0.9743(5) 0.2386(7) 0.8445(5) 0.0410(12) Uani 1 1 d .
H5A H 0.9865 0.3451 0.8297 0.049 Uiso 1 1 calc R
H5B H 0.9617 0.2325 0.9229 0.049 Uiso 1 1 calc R
C7 C 0.7461(6) 0.1358(7) 0.9431(5) 0.0422(13) Uani 1 1 d .
H7 H 0.8053 0.0629 0.9396 0.051 Uiso 1 1 calc R
C8 C 0.9565(5) -0.0765(6) 0.7885(5) 0.0357(12) Uani 1 1 d .
C9 C 1.2065(6) 0.1935(9) 0.9901(5) 0.0550(16) Uani 1 1 d .
H9A H 1.1795 0.1619 1.0559 0.066 Uiso 1 1 calc R
H9B H 1.2214 0.3014 0.9955 0.066 Uiso 1 1 calc R
H9C H 1.2856 0.1417 0.9989 0.066 Uiso 1 1 calc R
C11 C 0.7056(6) 0.1361(7) 1.0439(6) 0.0454(14) Uani 1 1 d .
H11 H 0.7383 0.0636 1.1072 0.054 Uiso 1 1 calc R
C13 C 1.1559(5) 0.2081(8) 0.7662(5) 0.0445(15) Uani 1 1 d .
C14 C 0.8335(6) -0.3061(7) 0.7078(5) 0.0457(13) Uani 1 1 d .
H14 H 0.8306 -0.4112 0.6974 0.055 Uiso 1 1 calc R
C18 C 0.6186(5) 0.2422(8) 1.0499(6) 0.0477(13) Uani 1 1 d .
C19 C 0.9490(6) -0.2353(7) 0.7721(5) 0.0416(13) Uani 1 1 d .
H19 H 1.0248 -0.2931 0.8061 0.050 Uiso 1 1 calc R
C20 C 0.8419(5) 0.0088(6) 0.7352(5) 0.0373(12) Uani 1 1 d .
C21 C 0.7236(6) -0.0649(7) 0.6717(5) 0.0434(13) Uani 1 1 d .
H21 H 0.6469 -0.0086 0.6388 0.052 Uiso 1 1 calc R
C22 C 0.8490(6) 0.2391(8) 0.6114(5) 0.0436(13) Uani 1 1 d .
C23 C 1.2929(8) 0.1364(10) 0.6606(8) 0.075(2) Uani 1 1 d .
H23A H 1.2709 0.2382 0.6292 0.090 Uiso 1 1 calc R
H23B H 1.2718 0.0670 0.5913 0.090 Uiso 1 1 calc R
H23C H 1.3846 0.1307 0.7114 0.090 Uiso 1 1 calc R
C25 C 0.5681(6) 0.3491(8) 0.9557(7) 0.0567(17) Uani 1 1 d .
H25 H 0.5081 0.4204 0.9598 0.068 Uiso 1 1 calc R
C26 C 0.6067(6) 0.3503(7) 0.8547(6) 0.0486(14) Uani 1 1 d .
H26 H 0.5719 0.4219 0.7910 0.058 Uiso 1 1 calc R
C28 C 0.8483(5) 0.1826(7) 0.7377(5) 0.0417(12) Uani 1 1 d .
C31 C 1.0983(5) 0.1541(7) 0.8607(5) 0.0394(12) Uani 1 1 d .
C32 C 0.9312(8) 0.1942(11) 0.4537(5) 0.072(2) Uani 1 1 d .
H32A H 0.8468 0.2150 0.3897 0.087 Uiso 1 1 calc R
H32B H 0.9723 0.1140 0.4260 0.087 Uiso 1 1 calc R
H32C H 0.9840 0.2843 0.4697 0.087 Uiso 1 1 calc R
H17 H 1.136(7) -0.068(8) 0.881(6) 0.051(19) Uiso 1 1 d .

loop_
_atom_site_aniso_label
_atom_site_aniso_U_11
_atom_site_aniso_U_22
_atom_site_aniso_U_33
_atom_site_aniso_U_23
_atom_site_aniso_U_13
_atom_site_aniso_U_12
Br1 0.0580(4) 0.0786(5) 0.0612(4) -0.0117(4) 0.0353(3) -0.0103(4)
Br2 0.0577(4) 0.0800(5) 0.0644(4) -0.0237(4) 0.0248(3) -0.0245(4)
O6 0.070(3) 0.058(3) 0.0352(19) 0.0049(19) 0.0308(19) 0.010(2)
O10 0.112(4) 0.057(3) 0.059(3) 0.024(2) 0.044(3) 0.030(3)
O15 0.062(3) 0.071(3) 0.062(3) -0.008(2) 0.042(2) -0.001(2)
O27 0.087(4) 0.049(3) 0.070(3) 0.002(2) 0.045(3) -0.012(3)
N12 0.050(3) 0.047(3) 0.042(2) 0.011(3) 0.018(2) 0.017(3)
N16 0.034(3) 0.043(3) 0.052(3) 0.007(2) 0.014(2) 0.010(2)
C3 0.038(2) 0.044(3) 0.034(2) -0.002(3) 0.015(2) -0.001(3)
C4 0.048(3) 0.057(4) 0.035(3) -0.007(3) 0.018(2) -0.006(3)
C5 0.050(3) 0.039(3) 0.036(3) -0.003(3) 0.020(2) 0.002(3)
C7 0.046(3) 0.046(4) 0.045(3) 0.004(3) 0.028(3) 0.006(3)
C8 0.040(3) 0.042(3) 0.030(3) 0.004(2) 0.020(2) 0.003(2)
C9 0.048(3) 0.063(4) 0.049(3) -0.010(3) 0.013(3) -0.006(4)
C11 0.043(3) 0.038(3) 0.052(3) 0.001(3) 0.015(3) -0.004(3)
C13 0.045(3) 0.059(5) 0.032(3) -0.011(3) 0.018(2) -0.009(3)
C14 0.061(3) 0.036(3) 0.047(3) -0.006(3) 0.028(3) -0.002(3)
C18 0.037(3) 0.046(3) 0.062(3) -0.007(3) 0.022(3) -0.003(3)
C19 0.049(3) 0.042(3) 0.039(3) 0.003(3) 0.022(2) 0.009(3)
C20 0.037(3) 0.040(3) 0.034(3) 0.001(2) 0.014(2) 0.007(2)
C21 0.045(3) 0.048(4) 0.035(3) 0.004(2) 0.013(2) 0.007(3)
C22 0.057(3) 0.044(3) 0.029(2) 0.004(3) 0.015(2) 0.001(3)
C23 0.080(5) 0.083(6) 0.083(5) -0.008(5) 0.055(4) -0.008(4)
C25 0.048(3) 0.050(4) 0.081(5) -0.005(4) 0.034(3) 0.008(3)
C26 0.054(3) 0.050(4) 0.049(3) 0.009(3) 0.027(3) 0.012(3)
C28 0.042(3) 0.037(3) 0.044(3) 0.002(3) 0.016(2) 0.011(3)
C31 0.039(3) 0.040(3) 0.040(3) -0.002(2) 0.017(2) -0.001(2)
C32 0.091(5) 0.096(6) 0.038(3) 0.008(4) 0.035(3) 0.001(5)

loop_
_atom_type_symbol
_atom_type_description
_atom_type_scat_dispersion_real
_atom_type_scat_dispersion_imag
_atom_type_scat_source
C C 0.0181 0.0091 'International Tables Vol C Tables 4.2.6.8 and 6.1.1.4'
H H 0.0000 0.0000 'International Tables Vol C Tables 4.2.6.8 and 6.1.1.4'
Br Br -0.6763 1.2805 'International Tables Vol C Tables 4.2.6.8 and 6.1.1.4'
N N 0.0311 0.0180 'International Tables Vol C Tables 4.2.6.8 and 6.1.1.4'
O O 0.0492 0.0322 'International Tables Vol C Tables 4.2.6.8 and 6.1.1.4'

loop_
_geom_angle_atom_site_label_1
_geom_angle_atom_site_label_2
_geom_angle_atom_site_label_3
_geom_angle
C22 O6 C32 116.9(5)
C13 O15 C23 117.2(6)
C3 N12 C28 125.5(5)
C3 N12 H1 121(4)
C28 N12 H1 110(4)
C8 N16 C31 123.4(5)
C8 N16 H17 113(5)
C31 N16 H17 121(5)
C7 C3 N12 124.0(5)
C7 C3 C26 118.7(5)
N12 C3 C26 117.2(5)
C21 C4 C14 120.4(5)
C21 C4 Br2 119.7(5)
C14 C4 Br2 119.9(5)
C31 C5 C28 116.4(5)
C31 C5 H5A 108.2
C28 C5 H5A 108.2
C31 C5 H5B 108.2
C28 C5 H5B 108.2
H5A C5 H5B 107.4
C3 C7 C11 120.2(5)
C3 C7 H7 119.9
C11 C7 H7 119.9
N16 C8 C20 121.8(5)
N16 C8 C19 119.8(5)
C20 C8 C19 118.4(5)
C31 C9 H9A 109.5
C31 C9 H9B 109.5
H9A C9 H9B 109.5
C31 C9 H9C 109.5
H9A C9 H9C 109.5
H9B C9 H9C 109.5
C18 C11 C7 120.4(6)
C18 C11 H11 119.8
C7 C11 H11 119.8
O27 C13 O15 124.9(6)
O27 C13 C31 123.3(5)
O15 C13 C31 111.6(5)
C19 C14 C4 119.5(6)
C19 C14 H14 120.2
C4 C14 H14 120.2
C11 C18 C25 120.3(6)
C11 C18 Br1 120.0(5)
C25 C18 Br1 119.7(5)
C14 C19 C8 121.5(6)
C14 C19 H19 119.3
C8 C19 H19 119.3
C21 C20 C8 119.7(5)
C21 C20 C28 120.1(5)
C8 C20 C28 120.0(5)
C4 C21 C20 120.3(5)
C4 C21 H21 119.8
C20 C21 H21 119.8
O10 C22 O6 125.0(5)
O10 C22 C28 123.1(6)
O6 C22 C28 111.9(5)
O15 C23 H23A 109.5
O15 C23 H23B 109.5
H23A C23 H23B 109.5
O15 C23 H23C 109.5
H23A C23 H23C 109.5
H23B C23 H23C 109.5
C18 C25 C26 120.1(6)
C18 C25 H25 119.9
C26 C25 H25 119.9
C25 C26 C3 120.2(6)
C25 C26 H26 119.9
C3 C26 H26 119.9
N12 C28 C20 112.6(5)
N12 C28 C22 104.8(5)
C20 C28 C22 108.7(5)
N12 C28 C5 111.3(5)
C20 C28 C5 110.7(4)
C22 C28 C5 108.4(5)
N16 C31 C5 109.9(5)
N16 C31 C13 114.1(5)
C5 C31 C13 111.8(5)
N16 C31 C9 107.5(5)
C5 C31 C9 109.8(5)
C13 C31 C9 103.5(4)
O6 C32 H32A 109.5
O6 C32 H32B 109.5
H32A C32 H32B 109.5
O6 C32 H32C 109.5
H32A C32 H32C 109.5
H32B C32 H32C 109.5

loop_
_geom_bond_atom_site_label_1
_geom_bond_atom_site_label_2
_geom_bond_distance
Br1 C18 1.903(6)
Br2 C4 1.900(6)
O6 C22 1.323(7)
O6 C32 1.453(7)
O10 C22 1.195(8)
O15 C13 1.336(7)
O15 C23 1.448(8)
O27 C13 1.198(8)
N12 C3 1.388(7)
N12 C28 1.451(7)
N12 H1 0.89(6)
N16 C8 1.392(7)
N16 C31 1.450(8)
N16 H17 0.81(7)
C3 C7 1.384(8)
C3 C26 1.407(8)
C4 C21 1.373(9)
C4 C14 1.393(8)
C5 C31 1.512(7)
C5 C28 1.544(8)
C5 H5A 0.9700
C5 H5B 0.9700
C7 C11 1.403(8)
C7 H7 0.9300
C8 C20 1.398(7)
C8 C19 1.406(8)
C9 C31 1.549(7)
C9 H9A 0.9600
C9 H9B 0.9600
C9 H9C 0.9600
C11 C18 1.364(8)
C11 H11 0.9300
C13 C31 1.540(8)
C14 C19 1.359(8)
C14 H14 0.9300
C18 C25 1.380(9)
C19 H19 0.9300
C20 C21 1.392(8)
C20 C28 1.528(9)
C21 H21 0.9300
C22 C28 1.543(7)
C23 H23A 0.9600
C23 H23B 0.9600
C23 H23C 0.9600
C25 C26 1.391(9)
C25 H25 0.9300
C26 H26 0.9300
C32 H32A 0.9600
C32 H32B 0.9600
C32 H32C 0.9600

loop_
_geom_torsion_atom_site_label_1
_geom_torsion_atom_site_label_2
_geom_torsion_atom_site_label_3
_geom_torsion_atom_site_label_4
_geom_torsion
C28 N12 C3 C7 -18.7(9)
C28 N12 C3 C26 162.5(6)
N12 C3 C7 C11 179.8(6)
C26 C3 C7 C11 -1.4(9)
C31 N16 C8 C20 -13.5(8)
C31 N16 C8 C19 167.8(5)
C3 C7 C11 C18 0.2(9)
C23 O15 C13 O27 2.7(9)
C23 O15 C13 C31 -172.1(5)
C21 C4 C14 C19 0.5(8)
Br2 C4 C14 C19 -179.4(4)
C7 C11 C18 C25 0.9(9)
C7 C11 C18 Br1 -178.7(4)
C4 C14 C19 C8 -0.5(8)
N16 C8 C19 C14 177.8(5)
C20 C8 C19 C14 -0.9(8)
N16 C8 C20 C21 -176.5(5)
C19 C8 C20 C21 2.2(8)
N16 C8 C20 C28 8.4(8)
C19 C8 C20 C28 -172.9(5)
C14 C4 C21 C20 0.8(9)
Br2 C4 C21 C20 -179.2(4)
C8 C20 C21 C4 -2.2(8)
C28 C20 C21 C4 172.9(5)
C32 O6 C22 O10 2.6(9)
C32 O6 C22 C28 -176.3(5)
C11 C18 C25 C26 -0.7(10)
Br1 C18 C25 C26 178.9(5)
C18 C25 C26 C3 -0.6(10)
C7 C3 C26 C25 1.6(9)
N12 C3 C26 C25 -179.5(6)
C3 N12 C28 C20 67.6(7)
C3 N12 C28 C22 -174.4(6)
C3 N12 C28 C5 -57.4(8)
C21 C20 C28 N12 36.7(7)
C8 C20 C28 N12 -148.1(5)
C21 C20 C28 C22 -78.9(6)
C8 C20 C28 C22 96.2(5)
C21 C20 C28 C5 162.1(5)
C8 C20 C28 C5 -22.8(7)
O10 C22 C28 N12 23.7(8)
O6 C22 C28 N12 -157.4(5)
O10 C22 C28 C20 144.3(6)
O6 C22 C28 C20 -36.7(6)
O10 C22 C28 C5 -95.2(7)
O6 C22 C28 C5 83.7(6)
C31 C5 C28 N12 169.2(5)
C31 C5 C28 C20 43.1(6)
C31 C5 C28 C22 -76.1(6)
C8 N16 C31 C5 31.8(7)
C8 N16 C31 C13 -94.6(6)
C8 N16 C31 C9 151.3(5)
C28 C5 C31 N16 -47.0(6)
C28 C5 C31 C13 80.7(6)
C28 C5 C31 C9 -165.0(5)
O27 C13 C31 N16 161.1(6)
O15 C13 C31 N16 -24.0(6)
O27 C13 C31 C5 35.7(8)
O15 C13 C31 C5 -149.3(5)
O27 C13 C31 C9 -82.4(7)
O15 C13 C31 C9 92.5(6)
